data_7124606
loop_
_publ_author_name
'Pelties, Stefan'
'Ehlers, Andreas W.'
'Wolf, Robert'

_publ_section_title
;
 Insertion of phenyl isothiocyanate into a P-P bond of a
 nickel-substituted bicyclo[1.1.0]tetraphosphabutane.
;
_journal_issue 39
_journal_name_full 'Chemical communications (Cambridge, England)'
_journal_page_first 6601
_journal_page_last 6604
_journal_paper_doi 10.1039/c6cc01572g
_journal_volume 52
_journal_year 2016
_chemical_formula_moiety 'C59 H63 N5 Ni2 P4 S, 2(C7 H8)'
_chemical_formula_sum 'C73 H79 N5 Ni2 P4 S'
_chemical_formula_weight 1299.77
_chemical_name_common '[CpNi(IMes)]2(P4C(S)NPh)](tol)2'
_chemical_name_systematic 2b
_chemical_properties_physical 'Air-sensitive, Moisture-sensitive'
_space_group_crystal_system triclinic
_space_group_IT_number 2
_space_group_name_Hall '-P 1'
_space_group_name_H-M_alt 'P -1'
_atom_sites_solution_hydrogens geom
_audit_creation_date 2016-01-07
_audit_creation_method
;
Olex2 1.2
(compiled 2015.09.30 svn.r3233 for OlexSys, GUI svn.r5103)
;
_audit_update_record
;
2016-01-07 deposited with the CCDC.
2016-04-11 downloaded from the CCDC.
;
_cell_angle_alpha 104.2274(14)
_cell_angle_beta 103.1281(14)
_cell_angle_gamma 106.3708(16)
_cell_formula_units_Z 2
_cell_length_a 12.4533(2)
_cell_length_b 15.5940(3)
_cell_length_c 19.3068(3)
_cell_measurement_reflns_used 12410
_cell_measurement_temperature 123.01(10)
_cell_measurement_theta_max 72.9320
_cell_measurement_theta_min 3.9960
_cell_volume 3305.15(11)
_computing_cell_refinement
;
CrysAlisPro, Agilent Technologies,
Version 1.171.37.35 (release 13-08-2014 CrysAlis171 .NET)
(compiled Aug 13 2014,18:06:01)
;
_computing_data_collection
;
CrysAlisPro, Agilent Technologies,
Version 1.171.37.35 (release 13-08-2014 CrysAlis171 .NET)
(compiled Aug 13 2014,18:06:01)
;
_computing_data_reduction
;
CrysAlisPro, Agilent Technologies,
Version 1.171.37.35 (release 13-08-2014 CrysAlis171 .NET)
(compiled Aug 13 2014,18:06:01)
;
_computing_molecular_graphics 'Olex2 (Dolomanov et al., 2009)'
_computing_publication_material 'Olex2 (Dolomanov et al., 2009)'
_computing_structure_refinement 'ShelXL (Sheldrick, 2015)'
_computing_structure_solution 'ShelXT (Sheldrick, 2015)'
_diffrn_ambient_environment N~2~
_diffrn_ambient_temperature 123(1)
_diffrn_detector 'CCD plate'
_diffrn_detector_area_resol_mean 5.1773
_diffrn_detector_type Atlas
_diffrn_measured_fraction_theta_full 0.995
_diffrn_measured_fraction_theta_max 0.965
_diffrn_measurement_details
;
#__ type_ start__ end____ width___ exp.time_
  1 omega -112.00  -14.00   0.5000    7.5000
omega____ theta____ kappa____ phi______ frames
    -      -40.7064  -37.0000 -120.0000 196

#__ type_ start__ end____ width___ exp.time_
  2 omega  -98.00   -2.00   0.5000    7.5000
omega____ theta____ kappa____ phi______ frames
    -      -40.7064  125.0000  120.0000 192

#__ type_ start__ end____ width___ exp.time_
  3 omega  -67.00   35.00   0.5000    7.5000
omega____ theta____ kappa____ phi______ frames
    -      -40.7064   37.0000   60.0000 204

#__ type_ start__ end____ width___ exp.time_
  4 omega   33.00  140.00   0.5000   30.0000
omega____ theta____ kappa____ phi______ frames
    -      106.9800  -77.0000 -150.0000 214

#__ type_ start__ end____ width___ exp.time_
  5 omega   30.00   60.00   0.5000   30.0000
omega____ theta____ kappa____ phi______ frames
    -      106.9800  -30.0000   90.0000 60

#__ type_ start__ end____ width___ exp.time_
  6 omega   33.00   67.00   0.5000   30.0000
omega____ theta____ kappa____ phi______ frames
    -      106.9800  -30.0000  120.0000 68

#__ type_ start__ end____ width___ exp.time_
  7 omega   83.00  158.00   0.5000   30.0000
omega____ theta____ kappa____ phi______ frames
    -      106.9800   30.0000  -30.0000 150

#__ type_ start__ end____ width___ exp.time_
  8 omega   32.00  121.00   0.5000   30.0000
omega____ theta____ kappa____ phi______ frames
    -      106.9800 -125.0000   30.0000 178

#__ type_ start__ end____ width___ exp.time_
  9 omega   31.00   69.00   0.5000   30.0000
omega____ theta____ kappa____ phi______ frames
    -      106.9800  -30.0000 -180.0000 76

#__ type_ start__ end____ width___ exp.time_
 10 omega   36.00   67.00   0.5000   30.0000
omega____ theta____ kappa____ phi______ frames
    -      106.9800  -30.0000 -150.0000 62

#__ type_ start__ end____ width___ exp.time_
 11 omega   28.00  134.00   0.5000   30.0000
omega____ theta____ kappa____ phi______ frames
    -      106.9800  -77.0000   30.0000 212

#__ type_ start__ end____ width___ exp.time_
 12 omega   32.00   65.00   0.5000   30.0000
omega____ theta____ kappa____ phi______ frames
    -      106.9800  -30.0000  150.0000 66

#__ type_ start__ end____ width___ exp.time_
 13 omega   55.00  121.00   0.5000   30.0000
omega____ theta____ kappa____ phi______ frames
    -      106.9800 -125.0000 -150.0000 132

#__ type_ start__ end____ width___ exp.time_
 14 omega   73.00  132.00   0.5000   30.0000
omega____ theta____ kappa____ phi______ frames
    -      106.9800   77.0000   90.0000 118

#__ type_ start__ end____ width___ exp.time_
 15 omega   46.00  155.00   0.5000   30.0000
omega____ theta____ kappa____ phi______ frames
    -      106.9800   15.0000   90.0000 218

#__ type_ start__ end____ width___ exp.time_
 16 omega -119.00   -7.00   0.5000    7.5000
omega____ theta____ kappa____ phi______ frames
    -      -40.7064  -77.0000  -30.0000 224

#__ type_ start__ end____ width___ exp.time_
 17 omega -115.00  -11.00   0.5000    7.5000
omega____ theta____ kappa____ phi______ frames
    -      -40.7064  -57.0000  150.0000 208

#__ type_ start__ end____ width___ exp.time_
 18 omega -119.00   -7.00   0.5000    7.5000
omega____ theta____ kappa____ phi______ frames
    -      -40.7064  -77.0000   60.0000 224

#__ type_ start__ end____ width___ exp.time_
 19 omega   77.00  158.00   0.5000   30.0000
omega____ theta____ kappa____ phi______ frames
    -      106.9800   61.0000  -90.0000 162

#__ type_ start__ end____ width___ exp.time_
 20 omega   76.00  158.00   0.5000   30.0000
omega____ theta____ kappa____ phi______ frames
    -      106.9800   30.0000 -180.0000 164

#__ type_ start__ end____ width___ exp.time_
 21 omega   29.00   69.00   0.5000   30.0000
omega____ theta____ kappa____ phi______ frames
    -      106.9800  -30.0000  -30.0000 80

#__ type_ start__ end____ width___ exp.time_
 22 omega   77.00  118.50   0.5000   30.0000
omega____ theta____ kappa____ phi______ frames
    -      106.9800   61.0000    0.0000 83
;
_diffrn_measurement_device 'four-circle diffractometer'
_diffrn_measurement_device_type 'SuperNova, Single source at offset, Atlas'
_diffrn_measurement_method '\w scans'
_diffrn_orient_matrix_UB_11 -0.0376650000
_diffrn_orient_matrix_UB_12 -0.0585750000
_diffrn_orient_matrix_UB_13 -0.0840813000
_diffrn_orient_matrix_UB_21 -0.1043812000
_diffrn_orient_matrix_UB_22 0.0345862000
_diffrn_orient_matrix_UB_23 -0.0164477000
_diffrn_orient_matrix_UB_31 0.0786717000
_diffrn_orient_matrix_UB_32 0.0853469000
_diffrn_orient_matrix_UB_33 -0.0142209000
_diffrn_radiation_monochromator mirror
_diffrn_radiation_probe x-ray
_diffrn_radiation_type CuK\a
_diffrn_radiation_wavelength 1.54184
_diffrn_reflns_av_R_equivalents 0.0374
_diffrn_reflns_av_unetI/netI 0.0442
_diffrn_reflns_Laue_measured_fraction_full 0.995
_diffrn_reflns_Laue_measured_fraction_max 0.965
_diffrn_reflns_limit_h_max 15
_diffrn_reflns_limit_h_min -15
_diffrn_reflns_limit_k_max 19
_diffrn_reflns_limit_k_min -18
_diffrn_reflns_limit_l_max 23
_diffrn_reflns_limit_l_min -23
_diffrn_reflns_number 31085
_diffrn_reflns_point_group_measured_fraction_full 0.995
_diffrn_reflns_point_group_measured_fraction_max 0.965
_diffrn_reflns_theta_full 66.500
_diffrn_reflns_theta_max 73.474
_diffrn_reflns_theta_min 3.903
_diffrn_source 'sealed X-ray tube'
_diffrn_source_type 'SuperNova (Cu) X-ray Source'
_exptl_absorpt_coefficient_mu 2.269
_exptl_absorpt_correction_T_max 0.894
_exptl_absorpt_correction_T_min 0.774
_exptl_absorpt_correction_type gaussian
_exptl_absorpt_process_details
;
CrysAlisPro, Agilent Technologies,
Version 1.171.37.35 (release 13-08-2014 CrysAlis171 .NET)
(compiled Aug 13 2014,18:06:01)
Numerical absorption correction based on gaussian integration over
			a multifaceted crystal model
Empirical absorption correction using spherical harmonics,
 implemented in SCALE3 ABSPACK scaling algorithm.
;
_exptl_crystal_colour 'clear dark yellow'
_exptl_crystal_colour_lustre clear
_exptl_crystal_colour_modifier dark
_exptl_crystal_colour_primary yellow
_exptl_crystal_density_diffrn 1.306
_exptl_crystal_description block
_exptl_crystal_F_000 1368
_exptl_crystal_size_max 0.1613
_exptl_crystal_size_mid 0.0986
_exptl_crystal_size_min 0.0723
_refine_diff_density_max 1.050
_refine_diff_density_min -0.901
_refine_diff_density_rms 0.098
_refine_ls_extinction_method none
_refine_ls_goodness_of_fit_ref 1.032
_refine_ls_hydrogen_treatment constr
_refine_ls_matrix_type full
_refine_ls_number_parameters 742
_refine_ls_number_reflns 12849
_refine_ls_number_restraints 2
_refine_ls_restrained_S_all 1.032
_refine_ls_R_factor_all 0.0721
_refine_ls_R_factor_gt 0.0574
_refine_ls_shift/su_max 0.001
_refine_ls_shift/su_mean 0.000
_refine_ls_structure_factor_coef Fsqd
_refine_ls_weighting_details 'w=1/[\s^2^(Fo^2^)+(0.1181P)^2^+1.5554P] where P=(Fo^2^+2Fc^2^)/3'
_refine_ls_weighting_scheme calc
_refine_ls_wR_factor_gt 0.1647
_refine_ls_wR_factor_ref 0.1792
_reflns_Friedel_coverage 0.000
_reflns_number_gt 10283
_reflns_number_total 12849
_reflns_threshold_expression 'I > 2\s(I)'
_cod_data_source_file c6cc01572g2.cif
_cod_data_source_block ap
_cod_original_cell_volume 3305.17(10)
_cod_database_code 7124606
_chemical_oxdiff_formula 'C146 H158 N10 Ni4 P8 S2'
_shelx_space_group_comment
;
The symmetry employed for this shelxl refinement is uniquely defined
by the following loop, which should always be used as a source of
symmetry information in preference to the above space-group names.
They are only intended as comments.
;
_reflns_odcompleteness_completeness 99.46
_reflns_odcompleteness_iscentric 1
_reflns_odcompleteness_theta 66.97
_olex2_refinement_description
;
1. Fixed Uiso
 At 1.2 times of:
  All C(H) groups
 At 1.5 times of:
  All C(H,H,H) groups
2. Restrained distances
 C73-C67 \\sim C73A-C67A
 with sigma of 0.02
 C73A-C72A \\sim C73A-C68A
 with sigma of 0.02
3. Uiso/Uaniso restraints and constraints
Uanis(C67) = Uanis(C67A) = Uanis(C68) = Uanis(C68A) = Uanis(C69) = Uanis(C69A)
= Uanis(C70) = Uanis(C70A) = Uanis(C71) = Uanis(C71A) = Uanis(C72) =
Uanis(C72A) = Uanis(C73) = Uanis(C73A)
4. Others
 Fixed Sof: C67A(0.21) C68A(0.21) H68A(0.21) C69A(0.21) H69A(0.21) C70A(0.21)
 H70A(0.21) C71A(0.21) H71A(0.21) C72A(0.21) H72A(0.21) C73A(0.21) H73A(0.21)
 H73B(0.21) H73C(0.21) C67(0.79) C68(0.79) H68(0.79) C69(0.79) H69(0.79)
 C70(0.79) H70(0.79) C71(0.79) H71(0.79) C72(0.79) H72(0.79) C73(0.79)
 H73D(0.79) H73E(0.79) H73F(0.79)
5.a Aromatic/amide H refined with riding coordinates:
 C3(H3), C4(H4), C5(H5), C6(H6), C7(H7), C8(H8), C9(H9), C11(H11), C12(H12),
 C13(H13), C14(H14), C15(H15), C16(H16), C17(H17), C19(H19), C20(H20), C21(H21),
  C22(H22), C23(H23), C26(H26), C28(H28), C35(H35), C37(H37), C44(H44),
 C46(H46), C53(H53), C55(H55), C68A(H68A), C69A(H69A), C70A(H70A), C71A(H71A),
 C72A(H72A), C61(H61), C62(H62), C63(H63), C64(H64), C65(H65), C68(H68),
 C69(H69), C70(H70), C71(H71), C72(H72)
5.b Fitted hexagon refined as free rotating group:
 C67A(C68A,C69A,C70A,C71A,C72A), C67(C68,C69,C70,C71,C72)
5.c Idealised Me refined as rotating group:
 C30(H30A,H30B,H30C), C31(H31A,H31B,H31C), C32(H32A,H32B,H32C), C39(H39A,H39B,
 H39C), C40(H40A,H40B,H40C), C41(H41A,H41B,H41C), C48(H48A,H48B,H48C), C49(H49A,
 H49B,H49C), C50(H50A,H50B,H50C), C57(H57A,H57B,H57C), C58(H58A,H58B,H58C),
 C59(H59A,H59B,H59C), C73A(H73A,H73B,H73C), C66(H66A,H66B,H66C), C73(H73D,H73E,
 H73F)
;
_shelx_shelxl_version_number 2014/7
_olex2_submission_special_instructions 'No special instructions were received'

loop_
_space_group_symop_operation_xyz
'x, y, z'
'-x, -y, -z'

loop_
_atom_site_label
_atom_site_type_symbol
_atom_site_fract_x
_atom_site_fract_y
_atom_site_fract_z
_atom_site_U_iso_or_equiv
_atom_site_adp_type
_atom_site_occupancy
_atom_site_site_symmetry_order
_atom_site_calc_flag
_atom_site_refinement_flags_posn
_atom_site_refinement_flags_occupancy
_atom_site_disorder_assembly
_atom_site_disorder_group
Ni1 Ni 0.59436(5) 0.34857(4) 0.84584(3) 0.02760(14) Uani 1 1 d . . . .
Ni2 Ni 0.84197(4) 0.29567(3) 0.55859(3) 0.02466(14) Uani 1 1 d . . . .
S1 S 0.31078(7) 0.24316(6) 0.66662(5) 0.03654(19) Uani 1 1 d . . . .
P1 P 0.56062(7) 0.25614(5) 0.72971(4) 0.02760(17) Uani 1 1 d . . . .
P4 P 0.63087(7) 0.36393(5) 0.61268(4) 0.02728(17) Uani 1 1 d . . . .
P2 P 0.72321(7) 0.33337(6) 0.70969(4) 0.02788(17) Uani 1 1 d . . . .
P3 P 0.68540(7) 0.23953(5) 0.59307(4) 0.02745(17) Uani 1 1 d . . . .
N1 N 0.4834(2) 0.32212(18) 0.61540(14) 0.0272(5) Uani 1 1 d . . . .
N2 N 0.7287(2) 0.17595(18) 0.40040(14) 0.0280(5) Uani 1 1 d . . . .
N3 N 0.7799(2) 0.09533(17) 0.46849(14) 0.0258(5) Uani 1 1 d . . . .
N4 N 0.5632(3) 0.2157(2) 0.92924(15) 0.0342(6) Uani 1 1 d . . . .
N5 N 0.7114(3) 0.2206(2) 0.88983(16) 0.0370(6) Uani 1 1 d . . . .
C1 C 0.4501(3) 0.2802(2) 0.66487(17) 0.0281(6) Uani 1 1 d . . . .
C2 C 0.7829(2) 0.1849(2) 0.47330(16) 0.0248(6) Uani 1 1 d . . . .
C3 C 0.6937(3) 0.0837(2) 0.35284(17) 0.0326(7) Uani 1 1 d . . . .
H3 H 0.6554 0.0612 0.3011 0.039 Uiso 1 1 calc R . . .
C4 C 0.7251(3) 0.0327(2) 0.39505(18) 0.0324(6) Uani 1 1 d . . . .
H4 H 0.7127 -0.0317 0.3785 0.039 Uiso 1 1 calc R . . .
C5 C 0.9030(3) 0.4454(2) 0.61519(19) 0.0327(7) Uani 1 1 d . . . .
H5 H 0.8545 0.4768 0.6302 0.039 Uiso 1 1 calc R . . .
C6 C 0.9665(3) 0.4020(2) 0.65875(18) 0.0327(7) Uani 1 1 d . . . .
H6 H 0.9652 0.3997 0.7062 0.039 Uiso 1 1 calc R . . .
C7 C 1.0303(3) 0.3642(2) 0.6172(2) 0.0349(7) Uani 1 1 d . . . .
H7 H 1.0825 0.3351 0.6331 0.042 Uiso 1 1 calc R . . .
C8 C 1.0012(3) 0.3780(2) 0.5468(2) 0.0368(7) Uani 1 1 d . . . .
H8 H 1.0268 0.3553 0.5068 0.044 Uiso 1 1 calc R . . .
C9 C 0.9262(3) 0.4326(2) 0.5466(2) 0.0369(7) Uani 1 1 d . . . .
H9 H 0.8984 0.4551 0.5084 0.044 Uiso 1 1 calc R . . .
C10 C 0.6250(3) 0.2591(2) 0.88966(17) 0.0317(6) Uani 1 1 d . . . .
C11 C 0.6090(4) 0.1526(3) 0.9532(2) 0.0457(9) Uani 1 1 d . . . .
H11 H 0.5812 0.1156 0.9810 0.055 Uiso 1 1 calc R . . .
C12 C 0.7022(4) 0.1559(3) 0.9279(2) 0.0468(9) Uani 1 1 d . . . .
H12 H 0.7510 0.1212 0.9348 0.056 Uiso 1 1 calc R . . .
C13 C 0.4885(3) 0.4347(2) 0.83815(19) 0.0358(7) Uani 1 1 d . . . .
H13 H 0.4107 0.4134 0.8071 0.043 Uiso 1 1 calc R . . .
C14 C 0.5257(3) 0.4401(2) 0.91362(19) 0.0382(7) Uani 1 1 d . . . .
H14 H 0.4772 0.4232 0.9420 0.046 Uiso 1 1 calc R . . .
C15 C 0.6524(3) 0.4766(2) 0.93923(19) 0.0406(8) Uani 1 1 d . . . .
H15 H 0.7002 0.4849 0.9868 0.049 Uiso 1 1 calc R . . .
C16 C 0.6925(3) 0.4977(2) 0.8810(2) 0.0391(7) Uani 1 1 d . . . .
H16 H 0.7706 0.5258 0.8837 0.047 Uiso 1 1 calc R . . .
C17 C 0.5915(3) 0.4679(2) 0.81737(19) 0.0373(7) Uani 1 1 d . . . .
H17 H 0.5920 0.4696 0.7696 0.045 Uiso 1 1 calc R . . .
C18 C 0.4005(3) 0.3368(2) 0.55767(17) 0.0268(6) Uani 1 1 d . . . .
C19 C 0.4163(3) 0.4284(2) 0.55721(19) 0.0337(7) Uani 1 1 d . . . .
H19 H 0.4774 0.4795 0.5949 0.040 Uiso 1 1 calc R . . .
C20 C 0.3410(3) 0.4438(3) 0.5006(2) 0.0389(7) Uani 1 1 d . . . .
H20 H 0.3515 0.5051 0.5003 0.047 Uiso 1 1 calc R . . .
C21 C 0.2499(3) 0.3675(3) 0.4442(2) 0.0389(7) Uani 1 1 d . . . .
H21 H 0.1993 0.3777 0.4061 0.047 Uiso 1 1 calc R . . .
C22 C 0.2346(3) 0.2759(3) 0.44475(19) 0.0356(7) Uani 1 1 d . . . .
H22 H 0.1735 0.2249 0.4071 0.043 Uiso 1 1 calc R . . .
C23 C 0.3103(3) 0.2602(2) 0.50140(17) 0.0298(6) Uani 1 1 d . . . .
H23 H 0.3004 0.1989 0.5015 0.036 Uiso 1 1 calc R . . .
C24 C 0.7154(3) 0.2523(2) 0.37382(16) 0.0276(6) Uani 1 1 d . . . .
C25 C 0.6130(3) 0.2731(2) 0.37099(16) 0.0290(6) Uani 1 1 d . . . .
C26 C 0.6008(3) 0.3450(2) 0.34277(18) 0.0320(6) Uani 1 1 d . . . .
H26 H 0.5331 0.3599 0.3403 0.038 Uiso 1 1 calc R . . .
C27 C 0.6873(3) 0.3953(2) 0.31822(18) 0.0321(6) Uani 1 1 d . . . .
C28 C 0.7871(3) 0.3720(2) 0.32139(18) 0.0335(7) Uani 1 1 d . . . .
H28 H 0.8454 0.4054 0.3053 0.040 Uiso 1 1 calc R . . .
C29 C 0.8025(3) 0.2996(2) 0.34818(18) 0.0323(6) Uani 1 1 d . . . .
C30 C 0.5171(3) 0.2182(3) 0.3956(2) 0.0370(7) Uani 1 1 d . . . .
H30A H 0.4880 0.1525 0.3656 0.055 Uiso 1 1 calc GR . . .
H30B H 0.4537 0.2422 0.3892 0.055 Uiso 1 1 calc GR . . .
H30C H 0.5484 0.2251 0.4477 0.055 Uiso 1 1 calc GR . . .
C31 C 0.6713(3) 0.4732(3) 0.2883(2) 0.0388(7) Uani 1 1 d . . . .
H31A H 0.5918 0.4528 0.2555 0.058 Uiso 1 1 calc GR . . .
H31B H 0.7253 0.4876 0.2607 0.058 Uiso 1 1 calc GR . . .
H31C H 0.6867 0.5288 0.3296 0.058 Uiso 1 1 calc GR . . .
C32 C 0.9093(3) 0.2721(3) 0.3464(2) 0.0448(9) Uani 1 1 d . . . .
H32A H 0.9346 0.2543 0.3898 0.067 Uiso 1 1 calc GR . . .
H32B H 0.9721 0.3250 0.3468 0.067 Uiso 1 1 calc GR . . .
H32C H 0.8891 0.2196 0.3014 0.067 Uiso 1 1 calc GR . . .
C33 C 0.8340(3) 0.0676(2) 0.52947(16) 0.0262(6) Uani 1 1 d . . . .
C34 C 0.7615(3) 0.0097(2) 0.55803(17) 0.0266(6) Uani 1 1 d . . . .
C35 C 0.8157(3) -0.0183(2) 0.61513(17) 0.0288(6) Uani 1 1 d . . . .
H35 H 0.7689 -0.0576 0.6345 0.035 Uiso 1 1 calc R . . .
C36 C 0.9377(3) 0.0105(2) 0.64422(18) 0.0314(6) Uani 1 1 d . . . .
C37 C 1.0068(3) 0.0668(2) 0.61335(18) 0.0303(6) Uani 1 1 d . . . .
H37 H 1.0886 0.0865 0.6325 0.036 Uiso 1 1 calc R . . .
C38 C 0.9567(3) 0.0947(2) 0.55427(18) 0.0283(6) Uani 1 1 d . . . .
C39 C 0.6288(3) -0.0221(2) 0.52747(19) 0.0330(7) Uani 1 1 d . . . .
H39A H 0.6066 0.0312 0.5237 0.049 Uiso 1 1 calc GR . . .
H39B H 0.5944 -0.0484 0.5608 0.049 Uiso 1 1 calc GR . . .
H39C H 0.6008 -0.0693 0.4785 0.049 Uiso 1 1 calc GR . . .
C40 C 0.9942(3) -0.0197(3) 0.7072(2) 0.0438(8) Uani 1 1 d . . . .
H40A H 1.0164 0.0296 0.7545 0.066 Uiso 1 1 calc GR . . .
H40B H 1.0631 -0.0312 0.6996 0.066 Uiso 1 1 calc GR . . .
H40C H 0.9390 -0.0766 0.7076 0.066 Uiso 1 1 calc GR . . .
C41 C 1.0330(3) 0.1458(2) 0.5162(2) 0.0338(7) Uani 1 1 d . . . .
H41A H 1.1008 0.1274 0.5193 0.051 Uiso 1 1 calc GR . . .
H41B H 1.0583 0.2129 0.5408 0.051 Uiso 1 1 calc GR . . .
H41C H 0.9886 0.1298 0.4643 0.051 Uiso 1 1 calc GR . . .
C42 C 0.4605(3) 0.2291(2) 0.94508(19) 0.0351(7) Uani 1 1 d . . . .
C43 C 0.4749(3) 0.2896(2) 1.01594(18) 0.0353(7) Uani 1 1 d . . . .
C44 C 0.3727(3) 0.2959(2) 1.0316(2) 0.0395(8) Uani 1 1 d . . . .
H44 H 0.3798 0.3365 1.0780 0.047 Uiso 1 1 calc R . . .
C45 C 0.2613(3) 0.2436(3) 0.9803(2) 0.0416(8) Uani 1 1 d . . . .
C46 C 0.2521(3) 0.1853(3) 0.9103(2) 0.0435(8) Uani 1 1 d . . . .
H46 H 0.1776 0.1511 0.8750 0.052 Uiso 1 1 calc R . . .
C47 C 0.3503(3) 0.1763(3) 0.8914(2) 0.0384(7) Uani 1 1 d . . . .
C48 C 0.5942(4) 0.3475(3) 1.0732(2) 0.0428(8) Uani 1 1 d . . . .
H48A H 0.6103 0.3169 1.1098 0.064 Uiso 1 1 calc GR . . .
H48B H 0.5953 0.4093 1.0980 0.064 Uiso 1 1 calc GR . . .
H48C H 0.6533 0.3533 1.0485 0.064 Uiso 1 1 calc GR . . .
C49 C 0.1523(4) 0.2472(3) 1.0011(3) 0.0558(10) Uani 1 1 d . . . .
H49A H 0.1392 0.2105 1.0337 0.084 Uiso 1 1 calc GR . . .
H49B H 0.0853 0.2216 0.9561 0.084 Uiso 1 1 calc GR . . .
H49C H 0.1633 0.3117 1.0265 0.084 Uiso 1 1 calc GR . . .
C50 C 0.3376(4) 0.1114(3) 0.8152(2) 0.0486(9) Uani 1 1 d . . . .
H50A H 0.3494 0.1476 0.7821 0.073 Uiso 1 1 calc GR . . .
H50B H 0.2599 0.0637 0.7943 0.073 Uiso 1 1 calc GR . . .
H50C H 0.3954 0.0817 0.8209 0.073 Uiso 1 1 calc GR . . .
C51 C 0.8100(3) 0.2484(3) 0.8628(2) 0.0386(8) Uani 1 1 d . . . .
C52 C 0.8100(4) 0.1904(3) 0.7949(2) 0.0418(8) Uani 1 1 d . . . .
C53 C 0.9127(4) 0.2181(3) 0.7742(2) 0.0473(9) Uani 1 1 d . . . .
H53 H 0.9145 0.1819 0.7286 0.057 Uiso 1 1 calc R . . .
C54 C 1.0104(4) 0.2967(3) 0.8189(2) 0.0488(10) Uani 1 1 d . . . .
C55 C 1.0061(4) 0.3519(4) 0.8868(2) 0.0517(10) Uani 1 1 d . . . .
H55 H 1.0710 0.4061 0.9168 0.062 Uiso 1 1 calc R . . .
C56 C 0.9077(4) 0.3279(3) 0.9104(2) 0.0455(9) Uani 1 1 d . . . .
C57 C 0.7068(4) 0.1024(3) 0.7455(2) 0.0536(10) Uani 1 1 d . . . .
H57A H 0.7288 0.0479 0.7446 0.080 Uiso 1 1 calc GR . . .
H57B H 0.6838 0.1047 0.6953 0.080 Uiso 1 1 calc GR . . .
H57C H 0.6419 0.0981 0.7651 0.080 Uiso 1 1 calc GR . . .
C58 C 1.1217(4) 0.3225(4) 0.7978(3) 0.0638(13) Uani 1 1 d . . . .
H58A H 1.1843 0.3171 0.8340 0.096 Uiso 1 1 calc GR . . .
H58B H 1.1431 0.3864 0.7974 0.096 Uiso 1 1 calc GR . . .
H58C H 1.1086 0.2803 0.7487 0.096 Uiso 1 1 calc GR . . .
C59 C 0.9082(4) 0.3821(4) 0.9868(2) 0.0601(12) Uani 1 1 d . . . .
H59A H 0.8551 0.4159 0.9807 0.090 Uiso 1 1 calc GR . . .
H59B H 0.9865 0.4262 1.0156 0.090 Uiso 1 1 calc GR . . .
H59C H 0.8833 0.3387 1.0126 0.090 Uiso 1 1 calc GR . . .
C67A C 0.699(2) -0.065(2) 0.9530(13) 0.1231(14) Uani 0.21 1 d D P A 2
C68A C 0.807(2) 0.002(2) 1.0010(11) 0.1231(14) Uani 0.21 1 d DG P A 2
H68A H 0.8188 0.0260 1.0523 0.148 Uiso 0.21 1 calc R P A 2
C69A C 0.898(2) 0.0336(18) 0.9723(14) 0.1231(14) Uani 0.21 1 d G P A 2
H69A H 0.9703 0.0788 1.0045 0.148 Uiso 0.21 1 calc R P A 2
C70A C 0.881(3) -0.002(2) 0.8956(15) 0.1231(14) Uani 0.21 1 d G P A 2
H70A H 0.9415 0.0190 0.8764 0.148 Uiso 0.21 1 calc R P A 2
C71A C 0.773(3) -0.070(2) 0.8476(11) 0.1231(14) Uani 0.21 1 d G P A 2
H71A H 0.7612 -0.0936 0.7963 0.148 Uiso 0.21 1 calc R P A 2
C72A C 0.682(2) -0.101(2) 0.8763(12) 0.1231(14) Uani 0.21 1 d DG P A 2
H72A H 0.6097 -0.1464 0.8442 0.148 Uiso 0.21 1 calc R P A 2
C73A C 0.585(3) -0.081(3) 0.9823(19) 0.1231(14) Uani 0.21 1 d D P A 2
H73A H 0.6102 -0.0522 1.0361 0.185 Uiso 0.21 1 calc GR P A 2
H73B H 0.5416 -0.1473 0.9686 0.185 Uiso 0.21 1 calc GR P A 2
H73C H 0.5345 -0.0517 0.9594 0.185 Uiso 0.21 1 calc GR P A 2
C60 C 0.8660(6) 0.6918(5) 0.7873(3) 0.0801(16) Uani 1 1 d . . . .
C61 C 0.9566(8) 0.7811(5) 0.8207(4) 0.100(2) Uani 1 1 d . . . .
H61 H 0.9380 0.8353 0.8231 0.120 Uiso 1 1 calc R . . .
C62 C 1.0721(7) 0.7901(6) 0.8501(4) 0.104(2) Uani 1 1 d . . . .
H62 H 1.1302 0.8502 0.8722 0.125 Uiso 1 1 calc R . . .
C63 C 1.1021(7) 0.7150(7) 0.8475(3) 0.097(2) Uani 1 1 d . . . .
H63 H 1.1813 0.7235 0.8671 0.117 Uiso 1 1 calc R . . .
C64 C 1.0216(9) 0.6261(6) 0.8172(4) 0.099(2) Uani 1 1 d . . . .
H64 H 1.0436 0.5737 0.8164 0.119 Uiso 1 1 calc R . . .
C65 C 0.9009(8) 0.6158(5) 0.7865(4) 0.096(2) Uani 1 1 d . . . .
H65 H 0.8440 0.5552 0.7650 0.115 Uiso 1 1 calc R . . .
C66 C 0.7388(7) 0.6832(7) 0.7565(5) 0.109(2) Uani 1 1 d . . . .
H66A H 0.7051 0.6901 0.7966 0.163 Uiso 1 1 calc GR . . .
H66B H 0.6948 0.6222 0.7187 0.163 Uiso 1 1 calc GR . . .
H66C H 0.7359 0.7318 0.7346 0.163 Uiso 1 1 calc GR . . .
C67 C 0.6130(6) -0.0990(6) 0.8766(4) 0.1231(14) Uani 0.79 1 d D P B 1
C68 C 0.6798(8) -0.0709(6) 0.9519(4) 0.1231(14) Uani 0.79 1 d G P B 1
H68 H 0.6428 -0.0808 0.9875 0.148 Uiso 0.79 1 calc R P B 1
C69 C 0.8019(8) -0.0280(6) 0.9740(3) 0.1231(14) Uani 0.79 1 d G P B 1
H69 H 0.8466 -0.0092 1.0245 0.148 Uiso 0.79 1 calc R P B 1
C70 C 0.8571(6) -0.0131(5) 0.9208(4) 0.1231(14) Uani 0.79 1 d G P B 1
H70 H 0.9388 0.0156 0.9356 0.148 Uiso 0.79 1 calc R P B 1
C71 C 0.7903(8) -0.0412(6) 0.8455(4) 0.1231(14) Uani 0.79 1 d G P B 1
H71 H 0.8273 -0.0313 0.8098 0.148 Uiso 0.79 1 calc R P B 1
C72 C 0.6683(7) -0.0841(5) 0.8233(3) 0.1231(14) Uani 0.79 1 d G P B 1
H72 H 0.6236 -0.1029 0.7729 0.148 Uiso 0.79 1 calc R P B 1
C73 C 0.4725(11) -0.1298(8) 0.8501(6) 0.1231(14) Uani 0.79 1 d D P B 1
H73D H 0.4397 -0.1779 0.8703 0.185 Uiso 0.79 1 calc GR P B 1
H73E H 0.4420 -0.1544 0.7961 0.185 Uiso 0.79 1 calc GR P B 1
H73F H 0.4514 -0.0759 0.8682 0.185 Uiso 0.79 1 calc GR P B 1

loop_
_atom_site_aniso_label
_atom_site_aniso_U_11
_atom_site_aniso_U_22
_atom_site_aniso_U_33
_atom_site_aniso_U_23
_atom_site_aniso_U_13
_atom_site_aniso_U_12
Ni1 0.0390(3) 0.0277(3) 0.0267(2) 0.0120(2) 0.0176(2) 0.0191(2)
Ni2 0.0287(3) 0.0213(2) 0.0287(2) 0.00904(19) 0.0159(2) 0.0100(2)
S1 0.0311(4) 0.0464(5) 0.0383(4) 0.0204(4) 0.0186(3) 0.0114(3)
P1 0.0355(4) 0.0284(4) 0.0269(3) 0.0119(3) 0.0173(3) 0.0150(3)
P4 0.0297(4) 0.0274(4) 0.0323(4) 0.0145(3) 0.0160(3) 0.0123(3)
P2 0.0310(4) 0.0310(4) 0.0273(3) 0.0109(3) 0.0146(3) 0.0140(3)
P3 0.0326(4) 0.0239(4) 0.0312(4) 0.0096(3) 0.0193(3) 0.0104(3)
N1 0.0304(12) 0.0270(12) 0.0301(12) 0.0109(10) 0.0161(10) 0.0126(10)
N2 0.0377(13) 0.0241(12) 0.0273(11) 0.0097(10) 0.0136(10) 0.0150(11)
N3 0.0285(12) 0.0246(12) 0.0292(12) 0.0092(10) 0.0137(10) 0.0128(10)
N4 0.0514(16) 0.0318(14) 0.0327(13) 0.0153(11) 0.0243(12) 0.0218(13)
N5 0.0567(17) 0.0393(15) 0.0371(14) 0.0198(12) 0.0280(13) 0.0329(14)
C1 0.0327(15) 0.0270(14) 0.0290(13) 0.0104(11) 0.0154(12) 0.0118(12)
C2 0.0282(13) 0.0231(13) 0.0298(13) 0.0116(11) 0.0165(11) 0.0111(11)
C3 0.0436(17) 0.0289(15) 0.0275(14) 0.0067(12) 0.0125(13) 0.0172(14)
C4 0.0396(16) 0.0255(14) 0.0335(15) 0.0059(12) 0.0139(13) 0.0152(13)
C5 0.0337(15) 0.0183(13) 0.0451(17) 0.0058(12) 0.0182(13) 0.0075(12)
C6 0.0304(15) 0.0288(15) 0.0324(14) 0.0051(12) 0.0100(12) 0.0057(12)
C7 0.0275(14) 0.0290(15) 0.0446(17) 0.0069(13) 0.0127(13) 0.0083(12)
C8 0.0347(16) 0.0277(15) 0.0448(17) 0.0061(13) 0.0229(14) 0.0034(13)
C9 0.0414(17) 0.0268(15) 0.0473(18) 0.0185(14) 0.0220(15) 0.0076(14)
C10 0.0465(18) 0.0301(15) 0.0261(13) 0.0094(12) 0.0164(13) 0.0210(14)
C11 0.073(3) 0.045(2) 0.0473(19) 0.0292(17) 0.0362(19) 0.037(2)
C12 0.072(3) 0.052(2) 0.053(2) 0.0349(18) 0.0368(19) 0.047(2)
C13 0.0476(18) 0.0361(17) 0.0401(16) 0.0182(14) 0.0207(15) 0.0289(15)
C14 0.057(2) 0.0368(17) 0.0390(16) 0.0154(14) 0.0274(16) 0.0316(16)
C15 0.058(2) 0.0306(16) 0.0340(16) 0.0033(13) 0.0140(15) 0.0238(16)
C16 0.0470(19) 0.0270(16) 0.0478(18) 0.0104(14) 0.0225(16) 0.0157(14)
C17 0.062(2) 0.0313(16) 0.0397(16) 0.0203(14) 0.0304(16) 0.0285(16)
C18 0.0311(14) 0.0279(14) 0.0306(14) 0.0129(12) 0.0186(12) 0.0146(12)
C19 0.0366(16) 0.0305(16) 0.0389(16) 0.0127(13) 0.0169(13) 0.0143(13)
C20 0.0449(18) 0.0369(18) 0.0485(19) 0.0232(15) 0.0214(16) 0.0218(15)
C21 0.0388(17) 0.051(2) 0.0443(18) 0.0271(16) 0.0200(15) 0.0261(16)
C22 0.0303(15) 0.0410(18) 0.0368(16) 0.0123(14) 0.0128(13) 0.0138(14)
C23 0.0326(15) 0.0301(15) 0.0344(15) 0.0135(12) 0.0181(12) 0.0141(13)
C24 0.0331(15) 0.0267(14) 0.0278(13) 0.0112(11) 0.0126(12) 0.0137(12)
C25 0.0345(15) 0.0298(15) 0.0284(13) 0.0116(12) 0.0150(12) 0.0140(13)
C26 0.0374(16) 0.0303(15) 0.0363(15) 0.0131(13) 0.0149(13) 0.0198(13)
C27 0.0390(16) 0.0283(15) 0.0333(15) 0.0127(12) 0.0130(13) 0.0150(13)
C28 0.0360(16) 0.0343(16) 0.0355(15) 0.0177(13) 0.0148(13) 0.0122(13)
C29 0.0349(16) 0.0360(17) 0.0333(15) 0.0149(13) 0.0154(13) 0.0168(14)
C30 0.0370(17) 0.0414(18) 0.0408(17) 0.0193(15) 0.0197(14) 0.0154(15)
C31 0.0458(19) 0.0360(17) 0.0422(17) 0.0203(15) 0.0160(15) 0.0180(15)
C32 0.0438(19) 0.059(2) 0.057(2) 0.0353(19) 0.0301(17) 0.0303(18)
C33 0.0313(14) 0.0220(13) 0.0306(13) 0.0081(11) 0.0155(12) 0.0134(12)
C34 0.0317(14) 0.0200(13) 0.0339(14) 0.0085(11) 0.0170(12) 0.0128(11)
C35 0.0364(15) 0.0224(13) 0.0330(14) 0.0101(11) 0.0179(12) 0.0123(12)
C36 0.0376(16) 0.0278(15) 0.0341(15) 0.0100(12) 0.0141(13) 0.0175(13)
C37 0.0280(14) 0.0285(15) 0.0381(15) 0.0109(12) 0.0118(12) 0.0145(12)
C38 0.0322(15) 0.0240(14) 0.0365(15) 0.0101(12) 0.0183(12) 0.0154(12)
C39 0.0318(15) 0.0304(16) 0.0443(17) 0.0175(14) 0.0176(13) 0.0133(13)
C40 0.0461(19) 0.047(2) 0.0415(18) 0.0187(16) 0.0106(15) 0.0205(17)
C41 0.0318(15) 0.0336(16) 0.0452(17) 0.0155(14) 0.0218(14) 0.0153(13)
C42 0.0513(19) 0.0318(16) 0.0371(16) 0.0188(13) 0.0247(15) 0.0216(15)
C43 0.0521(19) 0.0338(16) 0.0328(15) 0.0170(13) 0.0218(14) 0.0225(15)
C44 0.057(2) 0.0340(17) 0.0414(17) 0.0167(14) 0.0279(16) 0.0235(16)
C45 0.053(2) 0.0380(18) 0.055(2) 0.0271(16) 0.0322(18) 0.0242(16)
C46 0.0462(19) 0.0407(19) 0.0472(19) 0.0201(16) 0.0185(16) 0.0130(16)
C47 0.052(2) 0.0346(17) 0.0384(16) 0.0185(14) 0.0228(15) 0.0170(15)
C48 0.057(2) 0.046(2) 0.0349(16) 0.0143(15) 0.0211(16) 0.0276(18)
C49 0.055(2) 0.057(3) 0.073(3) 0.029(2) 0.037(2) 0.027(2)
C50 0.056(2) 0.042(2) 0.0406(18) 0.0071(16) 0.0195(17) 0.0101(18)
C51 0.054(2) 0.0459(19) 0.0407(17) 0.0250(15) 0.0271(16) 0.0347(17)
C52 0.062(2) 0.044(2) 0.0433(18) 0.0237(16) 0.0290(17) 0.0369(18)
C53 0.072(3) 0.058(2) 0.051(2) 0.0331(19) 0.043(2) 0.049(2)
C54 0.058(2) 0.069(3) 0.055(2) 0.040(2) 0.0329(19) 0.045(2)
C55 0.046(2) 0.069(3) 0.051(2) 0.025(2) 0.0195(17) 0.029(2)
C56 0.050(2) 0.063(2) 0.0377(17) 0.0201(17) 0.0198(16) 0.0347(19)
C57 0.081(3) 0.047(2) 0.056(2) 0.0198(18) 0.043(2) 0.038(2)
C58 0.063(3) 0.099(4) 0.073(3) 0.052(3) 0.043(2) 0.054(3)
C59 0.058(2) 0.079(3) 0.041(2) 0.011(2) 0.0207(19) 0.024(2)
C67A 0.183(4) 0.099(3) 0.101(2) 0.041(2) 0.047(3) 0.061(3)
C68A 0.183(4) 0.099(3) 0.101(2) 0.041(2) 0.047(3) 0.061(3)
C69A 0.183(4) 0.099(3) 0.101(2) 0.041(2) 0.047(3) 0.061(3)
C70A 0.183(4) 0.099(3) 0.101(2) 0.041(2) 0.047(3) 0.061(3)
C71A 0.183(4) 0.099(3) 0.101(2) 0.041(2) 0.047(3) 0.061(3)
C72A 0.183(4) 0.099(3) 0.101(2) 0.041(2) 0.047(3) 0.061(3)
C73A 0.183(4) 0.099(3) 0.101(2) 0.041(2) 0.047(3) 0.061(3)
C60 0.108(5) 0.079(4) 0.074(3) 0.031(3) 0.054(3) 0.040(3)
C61 0.147(7) 0.067(4) 0.110(5) 0.033(4) 0.076(5) 0.042(4)
C62 0.093(5) 0.108(6) 0.087(5) 0.013(4) 0.032(4) 0.014(4)
C63 0.120(6) 0.142(7) 0.056(3) 0.040(4) 0.033(3) 0.076(6)
C64 0.172(8) 0.097(5) 0.059(3) 0.030(3) 0.050(4) 0.081(6)
C65 0.160(7) 0.067(4) 0.073(4) 0.021(3) 0.061(4) 0.041(4)
C66 0.096(5) 0.146(7) 0.105(5) 0.060(5) 0.046(4) 0.047(5)
C67 0.183(4) 0.099(3) 0.101(2) 0.041(2) 0.047(3) 0.061(3)
C68 0.183(4) 0.099(3) 0.101(2) 0.041(2) 0.047(3) 0.061(3)
C69 0.183(4) 0.099(3) 0.101(2) 0.041(2) 0.047(3) 0.061(3)
C70 0.183(4) 0.099(3) 0.101(2) 0.041(2) 0.047(3) 0.061(3)
C71 0.183(4) 0.099(3) 0.101(2) 0.041(2) 0.047(3) 0.061(3)
C72 0.183(4) 0.099(3) 0.101(2) 0.041(2) 0.047(3) 0.061(3)
C73 0.183(4) 0.099(3) 0.101(2) 0.041(2) 0.047(3) 0.061(3)

loop_
_atom_type_symbol
_atom_type_description
_atom_type_scat_dispersion_real
_atom_type_scat_dispersion_imag
_atom_type_scat_source
C C 0.0181 0.0091 'International Tables Vol C Tables 4.2.6.8 and 6.1.1.4'
H H 0.0000 0.0000 'International Tables Vol C Tables 4.2.6.8 and 6.1.1.4'
N N 0.0311 0.0180 'International Tables Vol C Tables 4.2.6.8 and 6.1.1.4'
Ni Ni -3.0029 0.5091 'International Tables Vol C Tables 4.2.6.8 and 6.1.1.4'
P P 0.2955 0.4335 'International Tables Vol C Tables 4.2.6.8 and 6.1.1.4'
S S 0.3331 0.5567 'International Tables Vol C Tables 4.2.6.8 and 6.1.1.4'

loop_
_exptl_crystal_face_index_h
_exptl_crystal_face_index_k
_exptl_crystal_face_index_l
_exptl_crystal_face_perp_dist
_exptl_oxdiff_crystal_face_indexfrac_h
_exptl_oxdiff_crystal_face_indexfrac_k
_exptl_oxdiff_crystal_face_indexfrac_l
_exptl_oxdiff_crystal_face_x
_exptl_oxdiff_crystal_face_y
_exptl_oxdiff_crystal_face_z
2 1 9 0.0431 1.9977 0.9889 9.0042 -0.8903 -0.3224 0.1135
1 -2 12 0.0410 0.9966 -2.0100 12.0018 -0.9289 -0.3709 -0.2638
-3 -7 9 0.0390 -3.0035 -6.9983 8.9950 -0.2333 -0.0765 -0.9615
0 -9 7 0.0506 -0.0015 -8.9982 6.9917 -0.0607 -0.4261 -0.8675
-8 0 3 0.0546 -8.0039 0.0065 3.0017 0.0487 0.7863 -0.6718
3 7 -9 0.0585 3.0035 6.9983 -8.9950 0.2333 0.0765 0.9615
4 1 8 0.0541 3.9987 0.9875 8.0037 -0.8814 -0.5149 0.2850
1 3 -12 0.0368 1.0041 3.0068 -12.0007 0.7951 0.1966 0.5063
-3 -3 -7 0.0213 -2.9985 -2.9877 -7.0058 0.8770 0.3249 -0.3913
-3 10 -4 0.0614 -3.0007 9.9981 -3.9892 -0.1372 0.7246 0.6740
8 -4 -4 0.0831 8.0046 -4.0021 -4.0069 0.2698 -0.9080 0.3452
2 7 3 0.0441 1.9991 6.9888 3.0093 -0.7377 -0.0165 0.7110
-1 2 11 0.0279 -1.0042 1.9897 11.0064 -1.0042 -0.0074 -0.0657
8 -1 -1 0.0768 8.0033 -1.0074 -1.0022 -0.1582 -0.8538 0.5579
7 -8 -2 0.0775 7.0039 -7.9991 -2.0109 0.3738 -0.9747 -0.1031

loop_
_geom_angle_atom_site_label_1
_geom_angle_atom_site_label_2
_geom_angle_atom_site_label_3
_geom_angle
C10 Ni1 P1 93.44(9)
C10 Ni1 C13 143.37(14)
C10 Ni1 C14 111.39(13)
C10 Ni1 C15 104.45(14)
C10 Ni1 C16 128.54(15)
C10 Ni1 C17 167.59(15)
C13 Ni1 P1 107.47(10)
C13 Ni1 C14 37.76(13)
C13 Ni1 C15 64.50(14)
C13 Ni1 C16 65.31(14)
C14 Ni1 P1 143.10(10)
C15 Ni1 P1 158.35(11)
C15 Ni1 C14 38.76(15)
C15 Ni1 C16 38.19(15)
C16 Ni1 P1 120.36(10)
C16 Ni1 C14 64.54(14)
C17 Ni1 P1 95.85(10)
C17 Ni1 C13 39.56(14)
C17 Ni1 C14 64.75(13)
C17 Ni1 C15 64.83(14)
C17 Ni1 C16 39.10(15)
C2 Ni2 P3 89.59(9)
C2 Ni2 C5 154.72(13)
C2 Ni2 C6 157.11(13)
C2 Ni2 C7 120.67(12)
C2 Ni2 C8 103.55(12)
C2 Ni2 C9 118.95(13)
C5 Ni2 P3 103.44(9)
C5 Ni2 C7 64.17(12)
C5 Ni2 C9 37.61(13)
C6 Ni2 P3 103.84(9)
C6 Ni2 C5 39.40(13)
C6 Ni2 C7 37.89(12)
C6 Ni2 C8 64.23(13)
C6 Ni2 C9 64.60(13)
C7 Ni2 P3 134.45(10)
C7 Ni2 C9 64.21(14)
C8 Ni2 P3 166.79(9)
C8 Ni2 C5 63.91(12)
C8 Ni2 C7 38.30(14)
C8 Ni2 C9 38.59(13)
C9 Ni2 P3 132.66(10)
P2 P1 Ni1 98.96(4)
C1 P1 Ni1 108.28(10)
C1 P1 P2 100.48(10)
P2 P4 P3 60.66(3)
N1 P4 P2 99.75(9)
N1 P4 P3 105.97(9)
P1 P2 P3 97.83(4)
P4 P2 P1 95.28(4)
P4 P2 P3 59.88(3)
Ni2 P3 P2 106.38(4)
P4 P3 Ni2 99.54(4)
P4 P3 P2 59.47(3)
C1 N1 P4 124.9(2)
C1 N1 C18 122.7(2)
C18 N1 P4 112.34(19)
C2 N2 C3 111.3(2)
C2 N2 C24 125.6(2)
C3 N2 C24 123.0(2)
C2 N3 C4 111.9(3)
C2 N3 C33 125.6(2)
C4 N3 C33 122.3(2)
C10 N4 C11 112.3(3)
C10 N4 C42 126.4(3)
C11 N4 C42 121.3(3)
C10 N5 C12 111.7(3)
C10 N5 C51 126.9(3)
C12 N5 C51 121.0(3)
S1 C1 P1 117.68(18)
N1 C1 S1 123.6(2)
N1 C1 P1 118.6(2)
N2 C2 Ni2 127.0(2)
N3 C2 Ni2 129.8(2)
N3 C2 N2 103.2(2)
N2 C3 H3 126.3
C4 C3 N2 107.5(3)
C4 C3 H3 126.3
N3 C4 H4 126.9
C3 C4 N3 106.2(3)
C3 C4 H4 126.9
Ni2 C5 H5 123.3
C6 C5 Ni2 69.56(17)
C6 C5 H5 125.6
C9 C5 Ni2 73.12(18)
C9 C5 H5 125.6
C9 C5 C6 108.8(3)
Ni2 C6 H6 121.7
C5 C6 Ni2 71.04(17)
C5 C6 H6 126.0
C7 C6 Ni2 72.92(19)
C7 C6 C5 108.0(3)
C7 C6 H6 126.0
Ni2 C7 H7 126.7
C6 C7 Ni2 69.19(18)
C6 C7 H7 126.3
C6 C7 C8 107.4(3)
C8 C7 Ni2 69.37(19)
C8 C7 H7 126.3
Ni2 C8 H8 121.0
C7 C8 Ni2 72.33(19)
C7 C8 H8 125.3
C7 C8 C9 109.4(3)
C9 C8 Ni2 72.98(18)
C9 C8 H8 125.3
Ni2 C9 H9 127.0
C5 C9 Ni2 69.27(18)
C5 C9 C8 106.2(3)
C5 C9 H9 126.9
C8 C9 Ni2 68.43(18)
C8 C9 H9 126.9
N4 C10 Ni1 127.2(2)
N4 C10 N5 102.9(3)
N5 C10 Ni1 130.0(3)
N4 C11 H11 127.0
C12 C11 N4 106.0(3)
C12 C11 H11 127.0
N5 C12 H12 126.4
C11 C12 N5 107.1(3)
C11 C12 H12 126.4
Ni1 C13 H13 124.8
C14 C13 Ni1 72.81(18)
C14 C13 H13 126.2
C14 C13 C17 107.6(3)
C17 C13 Ni1 67.74(18)
C17 C13 H13 126.2
Ni1 C14 H14 126.7
C13 C14 Ni1 69.43(18)
C13 C14 H14 126.3
C13 C14 C15 107.4(3)
C15 C14 Ni1 69.08(18)
C15 C14 H14 126.3
Ni1 C15 H15 122.9
C14 C15 Ni1 72.16(19)
C14 C15 H15 125.5
C16 C15 Ni1 71.10(19)
C16 C15 C14 109.1(3)
C16 C15 H15 125.5
Ni1 C16 H16 126.5
C15 C16 Ni1 70.7(2)
C15 C16 H16 126.6
C15 C16 C17 106.7(3)
C17 C16 Ni1 67.65(19)
C17 C16 H16 126.6
Ni1 C17 H17 120.3
C13 C17 Ni1 72.70(19)
C13 C17 H17 125.5
C16 C17 Ni1 73.3(2)
C16 C17 C13 109.0(3)
C16 C17 H17 125.5
C19 C18 N1 119.1(3)
C23 C18 N1 120.5(3)
C23 C18 C19 120.4(3)
C18 C19 H19 120.0
C20 C19 C18 120.0(3)
C20 C19 H19 120.0
C19 C20 H20 120.0
C19 C20 C21 120.0(3)
C21 C20 H20 120.0
C20 C21 H21 120.1
C20 C21 C22 119.8(3)
C22 C21 H21 120.1
C21 C22 H22 119.8
C21 C22 C23 120.4(3)
C23 C22 H22 119.8
C18 C23 C22 119.4(3)
C18 C23 H23 120.3
C22 C23 H23 120.3
C25 C24 N2 119.0(3)
C29 C24 N2 118.9(3)
C29 C24 C25 122.1(3)
C24 C25 C30 121.5(3)
C26 C25 C24 117.7(3)
C26 C25 C30 120.8(3)
C25 C26 H26 119.1
C27 C26 C25 121.8(3)
C27 C26 H26 119.1
C26 C27 C31 120.3(3)
C28 C27 C26 118.7(3)
C28 C27 C31 121.0(3)
C27 C28 H28 119.2
C27 C28 C29 121.6(3)
C29 C28 H28 119.2
C24 C29 C28 118.1(3)
C24 C29 C32 121.8(3)
C28 C29 C32 120.0(3)
C25 C30 H30A 109.5
C25 C30 H30B 109.5
C25 C30 H30C 109.5
H30A C30 H30B 109.5
H30A C30 H30C 109.5
H30B C30 H30C 109.5
C27 C31 H31A 109.5
C27 C31 H31B 109.5
C27 C31 H31C 109.5
H31A C31 H31B 109.5
H31A C31 H31C 109.5
H31B C31 H31C 109.5
C29 C32 H32A 109.5
C29 C32 H32B 109.5
C29 C32 H32C 109.5
H32A C32 H32B 109.5
H32A C32 H32C 109.5
H32B C32 H32C 109.5
C34 C33 N3 118.8(3)
C34 C33 C38 122.5(3)
C38 C33 N3 118.6(3)
C33 C34 C39 121.2(3)
C35 C34 C33 117.7(3)
C35 C34 C39 121.2(3)
C34 C35 H35 119.0
C34 C35 C36 122.0(3)
C36 C35 H35 119.0
C35 C36 C37 118.6(3)
C35 C36 C40 120.8(3)
C37 C36 C40 120.6(3)
C36 C37 H37 119.1
C36 C37 C38 121.8(3)
C38 C37 H37 119.1
C33 C38 C37 117.4(3)
C33 C38 C41 122.1(3)
C37 C38 C41 120.3(3)
C34 C39 H39A 109.5
C34 C39 H39B 109.5
C34 C39 H39C 109.5
H39A C39 H39B 109.5
H39A C39 H39C 109.5
H39B C39 H39C 109.5
C36 C40 H40A 109.5
C36 C40 H40B 109.5
C36 C40 H40C 109.5
H40A C40 H40B 109.5
H40A C40 H40C 109.5
H40B C40 H40C 109.5
C38 C41 H41A 109.5
C38 C41 H41B 109.5
C38 C41 H41C 109.5
H41A C41 H41B 109.5
H41A C41 H41C 109.5
H41B C41 H41C 109.5
C43 C42 N4 118.5(3)
C47 C42 N4 118.7(3)
C47 C42 C43 122.7(3)
C42 C43 C48 122.4(3)
C44 C43 C42 117.2(3)
C44 C43 C48 120.4(3)
C43 C44 H44 118.9
C45 C44 C43 122.1(3)
C45 C44 H44 118.9
C44 C45 C46 118.3(3)
C44 C45 C49 120.7(4)
C46 C45 C49 120.9(4)
C45 C46 H46 118.9
C47 C46 C45 122.2(4)
C47 C46 H46 118.9
C42 C47 C50 121.4(3)
C46 C47 C42 117.5(3)
C46 C47 C50 121.1(4)
C43 C48 H48A 109.5
C43 C48 H48B 109.5
C43 C48 H48C 109.5
H48A C48 H48B 109.5
H48A C48 H48C 109.5
H48B C48 H48C 109.5
C45 C49 H49A 109.5
C45 C49 H49B 109.5
C45 C49 H49C 109.5
H49A C49 H49B 109.5
H49A C49 H49C 109.5
H49B C49 H49C 109.5
C47 C50 H50A 109.5
C47 C50 H50B 109.5
C47 C50 H50C 109.5
H50A C50 H50B 109.5
H50A C50 H50C 109.5
H50B C50 H50C 109.5
C52 C51 N5 119.6(4)
C56 C51 N5 117.4(3)
C56 C51 C52 122.6(3)
C51 C52 C53 116.9(4)
C51 C52 C57 122.5(4)
C53 C52 C57 120.6(3)
C52 C53 H53 118.8
C54 C53 C52 122.4(4)
C54 C53 H53 118.8
C53 C54 C55 118.4(4)
C53 C54 C58 121.6(4)
C55 C54 C58 119.9(5)
C54 C55 H55 119.1
C56 C55 C54 121.8(4)
C56 C55 H55 119.1
C51 C56 C59 120.6(4)
C55 C56 C51 117.8(3)
C55 C56 C59 121.5(4)
C52 C57 H57A 109.5
C52 C57 H57B 109.5
C52 C57 H57C 109.5
H57A C57 H57B 109.5
H57A C57 H57C 109.5
H57B C57 H57C 109.5
C54 C58 H58A 109.5
C54 C58 H58B 109.5
C54 C58 H58C 109.5
H58A C58 H58B 109.5
H58A C58 H58C 109.5
H58B C58 H58C 109.5
C56 C59 H59A 109.5
C56 C59 H59B 109.5
C56 C59 H59C 109.5
H59A C59 H59B 109.5
H59A C59 H59C 109.5
H59B C59 H59C 109.5
C68A C67A C72A 120.0
C68A C67A C73A 119.0(8)
C72A C67A C73A 119.0(8)
C67A C68A H68A 120.0
C67A C68A C69A 120.0
C69A C68A H68A 120.0
C68A C69A H69A 120.0
C68A C69A C70A 120.0
C70A C69A H69A 120.0
C69A C70A H70A 120.0
C71A C70A C69A 120.0
C71A C70A H70A 120.0
C70A C71A H71A 120.0
C70A C71A C72A 120.0
C72A C71A H71A 120.0
C67A C72A H72A 120.0
C71A C72A C67A 120.0
C71A C72A H72A 120.0
C67A C73A H73A 109.5
C67A C73A H73B 109.5
C67A C73A H73C 109.5
H73A C73A H73B 109.5
H73A C73A H73C 109.5
H73B C73A H73C 109.5
C61 C60 C66 120.6(7)
C65 C60 C61 115.6(7)
C65 C60 C66 123.8(7)
C60 C61 H61 119.3
C62 C61 C60 121.3(7)
C62 C61 H61 119.3
C61 C62 H62 119.4
C63 C62 C61 121.1(8)
C63 C62 H62 119.4
C62 C63 H63 118.9
C62 C63 C64 122.1(8)
C64 C63 H63 118.9
C63 C64 H64 121.4
C63 C64 C65 117.3(7)
C65 C64 H64 121.4
C60 C65 C64 122.6(7)
C60 C65 H65 118.7
C64 C65 H65 118.7
C60 C66 H66A 109.5
C60 C66 H66B 109.5
C60 C66 H66C 109.5
H66A C66 H66B 109.5
H66A C66 H66C 109.5
H66B C66 H66C 109.5
C68 C67 C72 120.0
C68 C67 C73 122.1(7)
C72 C67 C73 116.9(7)
C67 C68 H68 120.0
C67 C68 C69 120.0
C69 C68 H68 120.0
C68 C69 H69 120.0
C70 C69 C68 120.0
C70 C69 H69 120.0
C69 C70 H70 120.0
C71 C70 C69 120.0
C71 C70 H70 120.0
C70 C71 H71 120.0
C70 C71 C72 120.0
C72 C71 H71 120.0
C67 C72 H72 120.0
C71 C72 C67 120.0
C71 C72 H72 120.0
C67 C73 H73D 109.5
C67 C73 H73E 109.5
C67 C73 H73F 109.5
H73D C73 H73E 109.5
H73D C73 H73F 109.5
H73E C73 H73F 109.5

loop_
_geom_bond_atom_site_label_1
_geom_bond_atom_site_label_2
_geom_bond_distance
Ni1 P1 2.2188(8)
Ni1 C10 1.882(3)
Ni1 C13 2.138(3)
Ni1 C14 2.182(3)
Ni1 C15 2.141(3)
Ni1 C16 2.146(4)
Ni1 C17 2.073(3)
Ni2 P3 2.2192(9)
Ni2 C2 1.890(3)
Ni2 C5 2.143(3)
Ni2 C6 2.123(3)
Ni2 C7 2.171(3)
Ni2 C8 2.132(3)
Ni2 C9 2.192(3)
S1 C1 1.678(3)
P1 P2 2.2157(11)
P1 C1 1.828(3)
P4 P2 2.1969(11)
P4 P3 2.2060(11)
P4 N1 1.785(3)
P2 P3 2.2233(10)
N1 C1 1.359(4)
N1 C18 1.448(4)
N2 C2 1.369(4)
N2 C3 1.385(4)
N2 C24 1.442(4)
N3 C2 1.366(4)
N3 C4 1.391(4)
N3 C33 1.443(4)
N4 C10 1.365(4)
N4 C11 1.390(5)
N4 C42 1.438(4)
N5 C10 1.372(4)
N5 C12 1.381(5)
N5 C51 1.438(5)
C3 H3 0.9300
C3 C4 1.341(5)
C4 H4 0.9300
C5 H5 0.9300
C5 C6 1.438(5)
C5 C9 1.398(5)
C6 H6 0.9300
C6 C7 1.395(5)
C7 H7 0.9300
C7 C8 1.412(5)
C8 H8 0.9300
C8 C9 1.430(5)
C9 H9 0.9300
C11 H11 0.9300
C11 C12 1.350(6)
C12 H12 0.9300
C13 H13 0.9300
C13 C14 1.398(5)
C13 C17 1.426(5)
C14 H14 0.9300
C14 C15 1.435(6)
C15 H15 0.9300
C15 C16 1.402(5)
C16 H16 0.9300
C16 C17 1.413(5)
C17 H17 0.9300
C18 C19 1.389(4)
C18 C23 1.386(4)
C19 H19 0.9300
C19 C20 1.386(5)
C20 H20 0.9300
C20 C21 1.389(5)
C21 H21 0.9300
C21 C22 1.389(5)
C22 H22 0.9300
C22 C23 1.392(5)
C23 H23 0.9300
C24 C25 1.395(4)
C24 C29 1.391(5)
C25 C26 1.392(5)
C25 C30 1.505(5)
C26 H26 0.9300
C26 C27 1.392(5)
C27 C28 1.383(5)
C27 C31 1.510(5)
C28 H28 0.9300
C28 C29 1.394(5)
C29 C32 1.514(4)
C30 H30A 0.9600
C30 H30B 0.9600
C30 H30C 0.9600
C31 H31A 0.9600
C31 H31B 0.9600
C31 H31C 0.9600
C32 H32A 0.9600
C32 H32B 0.9600
C32 H32C 0.9600
C33 C34 1.395(4)
C33 C38 1.396(4)
C34 C35 1.388(4)
C34 C39 1.509(4)
C35 H35 0.9300
C35 C36 1.389(5)
C36 C37 1.390(5)
C36 C40 1.508(5)
C37 H37 0.9300
C37 C38 1.398(5)
C38 C41 1.501(4)
C39 H39A 0.9600
C39 H39B 0.9600
C39 H39C 0.9600
C40 H40A 0.9600
C40 H40B 0.9600
C40 H40C 0.9600
C41 H41A 0.9600
C41 H41B 0.9600
C41 H41C 0.9600
C42 C43 1.397(5)
C42 C47 1.390(5)
C43 C44 1.397(5)
C43 C48 1.501(5)
C44 H44 0.9300
C44 C45 1.382(6)
C45 C46 1.391(6)
C45 C49 1.510(5)
C46 H46 0.9300
C46 C47 1.388(5)
C47 C50 1.511(5)
C48 H48A 0.9600
C48 H48B 0.9600
C48 H48C 0.9600
C49 H49A 0.9600
C49 H49B 0.9600
C49 H49C 0.9600
C50 H50A 0.9600
C50 H50B 0.9600
C50 H50C 0.9600
C51 C52 1.398(5)
C51 C56 1.395(6)
C52 C53 1.410(6)
C52 C57 1.500(6)
C53 H53 0.9300
C53 C54 1.375(7)
C54 C55 1.401(6)
C54 C58 1.508(6)
C55 H55 0.9300
C55 C56 1.389(6)
C56 C59 1.505(5)
C57 H57A 0.9600
C57 H57B 0.9600
C57 H57C 0.9600
C58 H58A 0.9600
C58 H58B 0.9600
C58 H58C 0.9600
C59 H59A 0.9600
C59 H59B 0.9600
C59 H59C 0.9600
C67A C68A 1.3900
C67A C72A 1.3900
C67A C73A 1.63(2)
C68A H68A 0.9300
C68A C69A 1.3900
C69A H69A 0.9300
C69A C70A 1.3900
C70A H70A 0.9300
C70A C71A 1.3900
C71A H71A 0.9300
C71A C72A 1.3900
C72A H72A 0.9300
C73A H73A 0.9600
C73A H73B 0.9600
C73A H73C 0.9600
C60 C61 1.404(10)
C60 C65 1.370(10)
C60 C66 1.515(10)
C61 H61 0.9300
C61 C62 1.374(11)
C62 H62 0.9300
C62 C63 1.319(11)
C63 H63 0.9300
C63 C64 1.348(11)
C64 H64 0.9300
C64 C65 1.431(11)
C65 H65 0.9300
C66 H66A 0.9600
C66 H66B 0.9600
C66 H66C 0.9600
C67 C68 1.3900
C67 C72 1.3900
C67 C73 1.598(13)
C68 H68 0.9300
C68 C69 1.3900
C69 H69 0.9300
C69 C70 1.3900
C70 H70 0.9300
C70 C71 1.3900
C71 H71 0.9300
C71 C72 1.3900
C72 H72 0.9300
C73 H73D 0.9600
C73 H73E 0.9600
C73 H73F 0.9600

loop_
_geom_torsion_atom_site_label_1
_geom_torsion_atom_site_label_2
_geom_torsion_atom_site_label_3
_geom_torsion_atom_site_label_4
_geom_torsion
Ni1 P1 C1 S1 -71.05(18)
Ni1 P1 C1 N1 112.5(2)
Ni1 C13 C14 C15 58.9(2)
Ni1 C13 C17 C16 -64.8(2)
Ni1 C14 C15 C16 61.9(2)
Ni1 C15 C16 C17 58.3(2)
Ni1 C16 C17 C13 64.4(2)
Ni2 C5 C6 C7 64.0(2)
Ni2 C5 C9 C8 -58.7(2)
Ni2 C6 C7 C8 59.1(2)
Ni2 C7 C8 C9 64.1(2)
Ni2 C8 C9 C5 59.2(2)
P1 Ni1 C10 N4 -117.7(3)
P1 Ni1 C10 N5 61.6(3)
P4 N1 C1 S1 179.05(16)
P4 N1 C1 P1 -4.7(3)
P4 N1 C18 C19 -60.0(3)
P4 N1 C18 C23 116.7(3)
P2 P1 C1 S1 -174.23(15)
P2 P1 C1 N1 9.3(2)
P2 P4 N1 C1 -2.8(3)
P2 P4 N1 C18 177.80(18)
P3 Ni2 C2 N2 103.3(2)
P3 Ni2 C2 N3 -74.7(3)
P3 P4 N1 C1 59.3(3)
P3 P4 N1 C18 -120.10(18)
N1 C18 C19 C20 177.2(3)
N1 C18 C23 C22 -177.4(3)
N2 C3 C4 N3 -0.3(4)
N2 C24 C25 C26 -177.9(3)
N2 C24 C25 C30 0.5(4)
N2 C24 C29 C28 178.8(3)
N2 C24 C29 C32 0.9(5)
N3 C33 C34 C35 178.1(2)
N3 C33 C34 C39 -1.4(4)
N3 C33 C38 C37 -179.9(3)
N3 C33 C38 C41 -4.2(4)
N4 C11 C12 N5 0.3(5)
N4 C42 C43 C44 -175.5(3)
N4 C42 C43 C48 5.7(5)
N4 C42 C47 C46 175.3(3)
N4 C42 C47 C50 -4.7(5)
N5 C51 C52 C53 -175.6(3)
N5 C51 C52 C57 4.1(5)
N5 C51 C56 C55 176.2(3)
N5 C51 C56 C59 -0.4(5)
C1 N1 C18 C19 120.6(3)
C1 N1 C18 C23 -62.7(4)
C2 N2 C3 C4 0.1(4)
C2 N2 C24 C25 -92.5(4)
C2 N2 C24 C29 90.8(4)
C2 N3 C4 C3 0.4(4)
C2 N3 C33 C34 111.5(3)
C2 N3 C33 C38 -72.6(4)
C3 N2 C2 Ni2 -178.2(2)
C3 N2 C2 N3 0.1(3)
C3 N2 C24 C25 91.8(4)
C3 N2 C24 C29 -84.9(4)
C4 N3 C2 Ni2 178.0(2)
C4 N3 C2 N2 -0.3(3)
C4 N3 C33 C34 -73.5(4)
C4 N3 C33 C38 102.4(3)
C5 Ni2 C2 N2 -18.7(5)
C5 Ni2 C2 N3 163.4(3)
C5 C6 C7 Ni2 -62.8(2)
C5 C6 C7 C8 -3.8(4)
C6 Ni2 C2 N2 -130.0(3)
C6 Ni2 C2 N3 52.0(5)
C6 C5 C9 Ni2 60.7(2)
C6 C5 C9 C8 2.0(4)
C6 C7 C8 Ni2 -58.9(2)
C6 C7 C8 C9 5.1(4)
C7 Ni2 C2 N2 -112.7(3)
C7 Ni2 C2 N3 69.4(3)
C7 C8 C9 Ni2 -63.6(2)
C7 C8 C9 C5 -4.4(4)
C8 Ni2 C2 N2 -75.4(3)
C8 Ni2 C2 N3 106.7(3)
C9 Ni2 C2 N2 -37.1(3)
C9 Ni2 C2 N3 144.9(3)
C9 C5 C6 Ni2 -63.0(2)
C9 C5 C6 C7 1.1(4)
C10 N4 C11 C12 -0.2(4)
C10 N4 C42 C43 -99.7(4)
C10 N4 C42 C47 84.9(4)
C10 N5 C12 C11 -0.3(5)
C10 N5 C51 C52 -106.1(4)
C10 N5 C51 C56 80.6(4)
C11 N4 C10 Ni1 179.4(3)
C11 N4 C10 N5 0.0(4)
C11 N4 C42 C43 81.6(4)
C11 N4 C42 C47 -93.9(4)
C12 N5 C10 Ni1 -179.2(3)
C12 N5 C10 N4 0.2(4)
C12 N5 C51 C52 81.4(4)
C12 N5 C51 C56 -91.8(4)
C13 Ni1 C10 N4 8.1(4)
C13 Ni1 C10 N5 -172.6(3)
C13 C14 C15 Ni1 -59.1(2)
C13 C14 C15 C16 2.8(4)
C14 Ni1 C10 N4 34.4(3)
C14 Ni1 C10 N5 -146.3(3)
C14 C13 C17 Ni1 62.3(2)
C14 C13 C17 C16 -2.5(4)
C14 C15 C16 Ni1 -62.6(2)
C14 C15 C16 C17 -4.3(4)
C15 Ni1 C10 N4 74.6(3)
C15 Ni1 C10 N5 -106.1(3)
C15 C16 C17 Ni1 -60.2(2)
C15 C16 C17 C13 4.2(4)
C16 Ni1 C10 N4 108.3(3)
C16 Ni1 C10 N5 -72.4(3)
C17 Ni1 C10 N4 103.8(7)
C17 Ni1 C10 N5 -76.9(7)
C17 C13 C14 Ni1 -59.0(2)
C17 C13 C14 C15 -0.2(4)
C18 N1 C1 S1 -1.6(4)
C18 N1 C1 P1 174.6(2)
C18 C19 C20 C21 -0.1(5)
C19 C18 C23 C22 -0.7(4)
C19 C20 C21 C22 0.0(5)
C20 C21 C22 C23 -0.2(5)
C21 C22 C23 C18 0.6(5)
C23 C18 C19 C20 0.5(5)
C24 N2 C2 Ni2 5.7(4)
C24 N2 C2 N3 -176.0(3)
C24 N2 C3 C4 176.3(3)
C24 C25 C26 C27 -0.2(5)
C25 C24 C29 C28 2.2(5)
C25 C24 C29 C32 -175.7(3)
C25 C26 C27 C28 0.7(5)
C25 C26 C27 C31 -179.7(3)
C26 C27 C28 C29 0.2(5)
C27 C28 C29 C24 -1.7(5)
C27 C28 C29 C32 176.3(3)
C29 C24 C25 C26 -1.3(5)
C29 C24 C25 C30 177.1(3)
C30 C25 C26 C27 -178.6(3)
C31 C27 C28 C29 -179.3(3)
C33 N3 C2 Ni2 -6.6(4)
C33 N3 C2 N2 175.1(3)
C33 N3 C4 C3 -175.2(3)
C33 C34 C35 C36 0.8(4)
C34 C33 C38 C37 -4.2(4)
C34 C33 C38 C41 171.5(3)
C34 C35 C36 C37 -1.9(4)
C34 C35 C36 C40 178.9(3)
C35 C36 C37 C38 0.0(5)
C36 C37 C38 C33 3.0(4)
C36 C37 C38 C41 -172.8(3)
C38 C33 C34 C35 2.4(4)
C38 C33 C34 C39 -177.1(3)
C39 C34 C35 C36 -179.7(3)
C40 C36 C37 C38 179.1(3)
C42 N4 C10 Ni1 0.6(5)
C42 N4 C10 N5 -178.9(3)
C42 N4 C11 C12 178.7(3)
C42 C43 C44 C45 1.2(5)
C43 C42 C47 C46 0.0(5)
C43 C42 C47 C50 -179.9(3)
C43 C44 C45 C46 -1.9(5)
C43 C44 C45 C49 175.9(3)
C44 C45 C46 C47 1.7(6)
C45 C46 C47 C42 -0.7(5)
C45 C46 C47 C50 179.2(4)
C47 C42 C43 C44 -0.2(5)
C47 C42 C43 C48 -179.0(3)
C48 C43 C44 C45 -180.0(3)
C49 C45 C46 C47 -176.1(4)
C51 N5 C10 Ni1 7.8(5)
C51 N5 C10 N4 -172.8(3)
C51 N5 C12 C11 173.2(3)
C51 C52 C53 C54 1.7(5)
C52 C51 C56 C55 3.1(5)
C52 C51 C56 C59 -173.4(4)
C52 C53 C54 C55 -1.2(6)
C52 C53 C54 C58 176.8(4)
C53 C54 C55 C56 1.6(6)
C54 C55 C56 C51 -2.5(6)
C54 C55 C56 C59 174.0(4)
C56 C51 C52 C53 -2.7(5)
C56 C51 C52 C57 177.0(4)
C57 C52 C53 C54 -178.0(4)
C58 C54 C55 C56 -176.4(4)
C67A C68A C69A C70A 0.0
C68A C67A C72A C71A 0.0
C68A C69A C70A C71A 0.0
C69A C70A C71A C72A 0.0
C70A C71A C72A C67A 0.0
C72A C67A C68A C69A 0.0
C73A C67A C68A C69A -164(3)
C73A C67A C72A C71A 164(3)
C60 C61 C62 C63 0.4(12)
C61 C60 C65 C64 -0.2(9)
C61 C62 C63 C64 -1.0(12)
C62 C63 C64 C65 1.0(10)
C63 C64 C65 C60 -0.3(9)
C65 C60 C61 C62 0.2(10)
C66 C60 C61 C62 178.9(7)
C66 C60 C65 C64 -178.9(6)
C67 C68 C69 C70 0.0
C68 C67 C72 C71 0.0
C68 C69 C70 C71 0.0
C69 C70 C71 C72 0.0
C70 C71 C72 C67 0.0
C72 C67 C68 C69 0.0
C73 C67 C68 C69 -167.9(8)
C73 C67 C72 C71 168.5(7)
